data_7226309
loop_
_publ_author_name
'Aaker\"oy, Christer B.'
'Chopade, Prashant D.'
'Desper, John'

_publ_section_title
;
 Ethylene-bridged asymmetric cavitands as building blocks for
 supramolecular polymers and capsules
;
_journal_issue 39
_journal_name_full CrystEngComm
_journal_page_first 7457
_journal_paper_doi 10.1039/C6CE00860G
_journal_volume 18
_journal_year 2016
_chemical_formula_moiety
;
(C60 H72 O16) (C10 H8 N2)2 (C2 H3 N)0.8 (C H3 O H)2 (C H3 O)1.2
;
_chemical_formula_sum 'C85 H102 N5 O19'
_chemical_formula_weight 1497.71
_chemical_name_systematic
;
A-2-6 CVT-COOH, 4,4'-bipyridyl
;
_space_group_crystal_system monoclinic
_space_group_IT_number 15
_space_group_name_Hall '-C 2yc'
_space_group_name_H-M_alt 'C 1 2/c 1'
_symmetry_space_group_name_Hall '-C 2yc'
_symmetry_space_group_name_H-M 'C 1 2/c 1'
_atom_sites_solution_hydrogens mixed
_audit_creation_method SHELXL-2013
_audit_update_record
;
2016-06-02 deposited with the CCDC.
2016-08-11 downloaded from the CCDC.
;
_cell_angle_alpha 90
_cell_angle_beta 99.091(5)
_cell_angle_gamma 90
_cell_formula_units_Z 4
_cell_length_a 29.225(3)
_cell_length_b 11.4565(11)
_cell_length_c 23.889(2)
_cell_measurement_reflns_used 9943
_cell_measurement_temperature 120(2)
_cell_measurement_theta_max 30.80
_cell_measurement_theta_min 2.65
_cell_volume 7898.0(13)
_computing_cell_refinement 'Bruker SAINT'
_computing_data_collection 'Bruker APEX2'
_computing_data_reduction 'Bruker SAINT'
_computing_molecular_graphics 'Bruker SHELXTL'
_computing_publication_material 'Bruker SHELXTL'
_computing_structure_refinement 'SHELXL-2013 (Sheldrick, 2013)'
_computing_structure_solution 'SHELXS-97 (Sheldrick, 2008)'
_diffrn_ambient_temperature 120(2)
_diffrn_measured_fraction_theta_full 0.995
_diffrn_measured_fraction_theta_max 0.995
_diffrn_measurement_device_type 'Bruker APEX-II CCD'
_diffrn_measurement_method '\f and \w scans'
_diffrn_radiation_type MoK\a
_diffrn_radiation_wavelength 0.71073
_diffrn_reflns_av_R_equivalents 0.0819
_diffrn_reflns_av_unetI/netI 0.0634
_diffrn_reflns_Laue_measured_fraction_full 0.995
_diffrn_reflns_Laue_measured_fraction_max 0.995
_diffrn_reflns_limit_h_max 41
_diffrn_reflns_limit_h_min -41
_diffrn_reflns_limit_k_max 16
_diffrn_reflns_limit_k_min -16
_diffrn_reflns_limit_l_max 33
_diffrn_reflns_limit_l_min -33
_diffrn_reflns_number 56101
_diffrn_reflns_point_group_measured_fraction_full 0.995
_diffrn_reflns_point_group_measured_fraction_max 0.995
_diffrn_reflns_theta_full 30.000
_diffrn_reflns_theta_max 30.032
_diffrn_reflns_theta_min 2.050
_exptl_absorpt_coefficient_mu 0.089
_exptl_absorpt_correction_T_max 0.993
_exptl_absorpt_correction_T_min 0.847
_exptl_absorpt_correction_type multi-scan
_exptl_absorpt_process_details SADABS
_exptl_crystal_colour colourless
_exptl_crystal_density_diffrn 1.260
_exptl_crystal_description plate
_exptl_crystal_F_000 3196
_exptl_crystal_size_max 0.320
_exptl_crystal_size_mid 0.280
_exptl_crystal_size_min 0.080
_refine_diff_density_max 1.140
_refine_diff_density_min -1.023
_refine_diff_density_rms 0.087
_refine_ls_extinction_method none
_refine_ls_goodness_of_fit_ref 1.067
_refine_ls_hydrogen_treatment mixed
_refine_ls_matrix_type full
_refine_ls_number_parameters 520
_refine_ls_number_reflns 11486
_refine_ls_number_restraints 31
_refine_ls_restrained_S_all 1.079
_refine_ls_R_factor_all 0.1113
_refine_ls_R_factor_gt 0.0807
_refine_ls_shift/su_max 0.001
_refine_ls_shift/su_mean 0.000
_refine_ls_structure_factor_coef Fsqd
_refine_ls_weighting_details 'w=1/[\s^2^(Fo^2^)+(0.1400P)^2^+9.0000P] where P=(Fo^2^+2Fc^2^)/3'
_refine_ls_weighting_scheme calc
_refine_ls_wR_factor_gt 0.2301
_refine_ls_wR_factor_ref 0.2602
_reflns_Friedel_coverage 0.000
_reflns_number_gt 7833
_reflns_number_total 11486
_reflns_threshold_expression 'I > 2\s(I)'
_cod_data_source_file c6ce00860g2.cif
_cod_data_source_block 4bipy
_cod_depositor_comments 'Adding full bibliography for 7226308--7226309.cif.'
_cod_original_cell_volume 7898.0(14)
_cod_database_code 7226309
_shelx_space_group_comment
;
The symmetry employed for this shelxl refinement is uniquely defined
by the following loop, which should always be used as a source of
symmetry information in preference to the above space-group names.
They are only intended as comments.
;
_shelx_estimated_absorpt_t_min 0.972
_shelx_estimated_absorpt_t_max 0.993
_shelxl_version_number 2013-4

loop_
_space_group_symop_operation_xyz
'x, y, z'
'-x, y, -z+1/2'
'x+1/2, y+1/2, z'
'-x+1/2, y+1/2, -z+1/2'
'-x, -y, -z'
'x, -y, z-1/2'
'-x+1/2, -y+1/2, -z'
'x+1/2, -y+1/2, z-1/2'

loop_
_atom_site_label
_atom_site_type_symbol
_atom_site_fract_x
_atom_site_fract_y
_atom_site_fract_z
_atom_site_U_iso_or_equiv
_atom_site_adp_type
_atom_site_occupancy
_atom_site_site_symmetry_order
_atom_site_calc_flag
_atom_site_refinement_flags_posn
_atom_site_refinement_flags_adp
_atom_site_refinement_flags_occupancy
_atom_site_disorder_assembly
_atom_site_disorder_group
O21S O 0.48998(18) 0.4546(4) 0.2087(2) 0.0670(9) Uiso 0.5 1 d D . P . .
C21S C 0.5000 0.5491(4) 0.2500 0.0670(9) Uiso 1 2 d DS . P . .
H21A H 0.5111 0.6153 0.2313 0.100 Uiso 0.5 1 d R U P . .
H21B H 0.5185 0.5239 0.2826 0.100 Uiso 0.5 1 d R U P . .
H21C H 0.4677 0.5729 0.2594 0.100 Uiso 0.5 1 d R U P . .
N31A N 0.5006(6) 0.0751(9) 0.2443(9) 0.059(2) Uiso 0.25 1 d D . P A -1
C31A C 0.5312(5) 0.1587(10) 0.2274(6) 0.059(2) Uiso 0.25 1 d D . P A -1
C32A C 0.5579(5) 0.2719(10) 0.2329(7) 0.059(2) Uiso 0.25 1 d D . P A -1
H32A H 0.5621 0.2993 0.1951 0.088 Uiso 0.25 1 calc R U P A -1
H32B H 0.5883 0.2594 0.2561 0.088 Uiso 0.25 1 calc R U P A -1
H32C H 0.5407 0.3306 0.2510 0.088 Uiso 0.25 1 calc R U P A -1
N31B N 0.4878(4) 0.0595(9) 0.2560(6) 0.0543(19) Uiso 0.25 1 d D . P B -2
C31B C 0.5179(4) 0.1484(9) 0.2453(6) 0.0543(19) Uiso 0.25 1 d D . P B -2
C32B C 0.5432(5) 0.2540(10) 0.2290(7) 0.0543(19) Uiso 0.25 1 d D . P B -2
H32D H 0.5443 0.3134 0.2587 0.081 Uiso 0.25 1 calc R U P B -2
H32E H 0.5271 0.2854 0.1931 0.081 Uiso 0.25 1 calc R U P B -2
H32F H 0.5749 0.2320 0.2246 0.081 Uiso 0.25 1 calc R U P B -2
O11S O 0.74683(7) -0.54830(17) 0.05340(9) 0.0484(5) Uani 1 1 d . . . . .
H11 H 0.7420(12) -0.463(3) 0.0681(15) 0.058 Uiso 1 1 d . U . . .
C11S C 0.79420(11) -0.5609(3) 0.05352(14) 0.0564(8) Uani 1 1 d . . . . .
H11A H 0.8107 -0.4954 0.0739 0.085 Uiso 1 1 calc R U . . .
H11B H 0.8004 -0.5620 0.0144 0.085 Uiso 1 1 calc R U . . .
H11C H 0.8048 -0.6343 0.0723 0.085 Uiso 1 1 calc R U . . .
C11_1 C 0.57727(7) 0.60100(18) 0.14491(9) 0.0265(4) Uani 1 1 d . . . . .
C12_1 C 0.60378(7) 0.65469(19) 0.19119(9) 0.0266(4) Uani 1 1 d . . . . .
O12_1 O 0.64298(5) 0.59836(15) 0.21841(7) 0.0322(4) Uani 1 1 d . . . . .
C13_1 C 0.59293(7) 0.76667(19) 0.20898(9) 0.0249(4) Uani 1 1 d . . . . .
C14_1 C 0.55449(7) 0.82243(18) 0.17847(9) 0.0244(4) Uani 1 1 d . . . . .
H14_1 H 0.5462 0.8974 0.1906 0.029 Uiso 1 1 calc R U . . .
C15_1 C 0.52754(7) 0.77305(18) 0.13083(9) 0.0247(4) Uani 1 1 d . . . . .
C16_1 C 0.53964(7) 0.66093(19) 0.11436(9) 0.0258(4) Uani 1 1 d . . . . .
O16_1 O 0.51690(5) 0.61156(14) 0.06509(7) 0.0290(3) Uani 1 1 d . . . . .
C17_1 C 0.58751(8) 0.47779(19) 0.12921(10) 0.0289(4) Uani 1 1 d . . . . .
O17_1 O 0.62460(6) 0.46445(14) 0.10708(8) 0.0360(4) Uani 1 1 d . . . . .
H17_1 H 0.6296 0.3929 0.1033 0.043 Uiso 1 1 calc R U . . .
O18_1 O 0.56140(7) 0.39842(16) 0.13767(10) 0.0482(5) Uani 1 1 d . . . . .
C21_1 C 0.62427(7) 0.82305(19) 0.25876(9) 0.0262(4) Uani 1 1 d . . . . .
H21_1 H 0.6562 0.7928 0.2577 0.031 Uiso 1 1 calc R U . C 1
C22A_1 C 0.62702(8) 0.9567(2) 0.25390(10) 0.0321(5) Uani 0.815(3) 1 d D . P D 1
H22A_1 H 0.5954 0.9896 0.2514 0.039 Uiso 0.815(3) 1 calc R U P D 1
H22B_1 H 0.6388 0.9767 0.2184 0.039 Uiso 0.815(3) 1 calc R U P D 1
C23A_1 C 0.65856(11) 1.0134(3) 0.30421(14) 0.0382(7) Uani 0.815(3) 1 d D . P D 1
H23A_1 H 0.6423 1.0126 0.3375 0.046 Uiso 0.815(3) 1 calc R U P D 1
H23B_1 H 0.6869 0.9653 0.3137 0.046 Uiso 0.815(3) 1 calc R U P D 1
C24A_1 C 0.67288(11) 1.1386(3) 0.29369(14) 0.0381(7) Uani 0.815(3) 1 d D . P D 1
H24A_1 H 0.6459 1.1812 0.2732 0.046 Uiso 0.815(3) 1 calc R U P D 1
H24B_1 H 0.6824 1.1779 0.3306 0.046 Uiso 0.815(3) 1 calc R U P D 1
C25A_1 C 0.71244(12) 1.1445(3) 0.25943(16) 0.0438(8) Uani 0.815(3) 1 d D . P D 1
H25A_1 H 0.7025 1.1070 0.2221 0.053 Uiso 0.815(3) 1 calc R U P D 1
H25B_1 H 0.7391 1.0998 0.2794 0.053 Uiso 0.815(3) 1 calc R U P D 1
C26A_1 C 0.72815(14) 1.2712(3) 0.24993(18) 0.0486(9) Uani 0.815(3) 1 d D . P D 1
H26A_1 H 0.7536 1.2699 0.2277 0.073 Uiso 0.815(3) 1 calc R U P D 1
H26B_1 H 0.7387 1.3083 0.2867 0.073 Uiso 0.815(3) 1 calc R U P D 1
H26C_1 H 0.7021 1.3155 0.2294 0.073 Uiso 0.815(3) 1 calc R U P D 1
C22B_1 C 0.62702(8) 0.9567(2) 0.25390(10) 0.0321(5) Uani 0.185(3) 1 d D . P D 2
H22C_1 H 0.6070 0.9935 0.2786 0.039 Uiso 0.185(3) 1 calc R U P D 2
H22D_1 H 0.6157 0.9808 0.2143 0.039 Uiso 0.185(3) 1 calc R U P D 2
C23B_1 C 0.6777(4) 0.9979(10) 0.2717(6) 0.0382(7) Uani 0.185(3) 1 d D . P D 2
H23C_1 H 0.6876 0.9814 0.3125 0.046 Uiso 0.185(3) 1 calc R U P D 2
H23D_1 H 0.6982 0.9536 0.2501 0.046 Uiso 0.185(3) 1 calc R U P D 2
C24B_1 C 0.6829(4) 1.1287(10) 0.2609(7) 0.0381(7) Uani 0.185(3) 1 d D . P D 2
H24C_1 H 0.6702 1.1457 0.2208 0.046 Uiso 0.185(3) 1 calc R U P D 2
H24D_1 H 0.6641 1.1727 0.2849 0.046 Uiso 0.185(3) 1 calc R U P D 2
C25B_1 C 0.7327(5) 1.1719(11) 0.2732(8) 0.0438(8) Uani 0.185(3) 1 d D . P D 2
H25C_1 H 0.7505 1.1344 0.2461 0.053 Uiso 0.185(3) 1 calc R U P D 2
H25D_1 H 0.7464 1.1462 0.3118 0.053 Uiso 0.185(3) 1 calc R U P D 2
C26B_1 C 0.7383(7) 1.3043(13) 0.2694(9) 0.0486(9) Uani 0.185(3) 1 d D . P D 2
H26D_1 H 0.7712 1.3247 0.2783 0.073 Uiso 0.185(3) 1 calc R U P D 2
H26E_1 H 0.7212 1.3426 0.2964 0.073 Uiso 0.185(3) 1 calc R U P D 2
H26F_1 H 0.7260 1.3306 0.2309 0.073 Uiso 0.185(3) 1 calc R U P D 2
C27_1 C 0.63657(8) 0.5287(2) 0.26648(11) 0.0335(5) Uani 1 1 d . . . . .
H27A_1 H 0.6344 0.4453 0.2557 0.040 Uiso 1 1 calc R U . . .
H27B_1 H 0.6074 0.5513 0.2798 0.040 Uiso 1 1 calc R U . . .
C28_1 C 0.67683(8) 0.5471(2) 0.31314(11) 0.0371(5) Uani 1 1 d . . . . .
H28A_1 H 0.6739 0.4926 0.3445 0.045 Uiso 1 1 calc R U . . .
H28B_1 H 0.7058 0.5276 0.2987 0.045 Uiso 1 1 calc R U . . .
C11_2 C 0.62961(7) 0.67961(19) 0.40463(10) 0.0274(4) Uani 1 1 d . . . . .
C12_2 C 0.63989(7) 0.70876(18) 0.35139(9) 0.0262(4) Uani 1 1 d . . . . .
O12_2 O 0.68030(5) 0.66542(14) 0.33523(7) 0.0306(3) Uani 1 1 d . . . . .
C13_2 C 0.61149(7) 0.78460(17) 0.31523(9) 0.0237(4) Uani 1 1 d . . . . .
C14_2 C 0.57092(7) 0.82463(17) 0.33361(9) 0.0230(4) Uani 1 1 d . . . . .
H14_2 H 0.5509 0.8752 0.3095 0.028 Uiso 1 1 calc R U . . .
C15_2 C 0.55868(7) 0.79343(17) 0.38578(9) 0.0232(4) Uani 1 1 d . . . . .
C16_2 C 0.58891(7) 0.72105(18) 0.42122(9) 0.0253(4) Uani 1 1 d . . . . .
O16_2 O 0.57862(5) 0.69048(14) 0.47403(7) 0.0314(3) Uani 1 1 d . . . . .
C17_2 C 0.66290(8) 0.6048(2) 0.44447(11) 0.0328(5) Uani 1 1 d . . . . .
O17_2 O 0.69057(8) 0.66589(17) 0.48070(9) 0.0546(6) Uani 1 1 d . . . . .
H17_2 H 0.7087 0.6211 0.5014 0.065 Uiso 1 1 calc R U . . .
O18_2 O 0.66364(7) 0.49932(16) 0.44175(10) 0.0475(5) Uani 1 1 d . . . . .
C21_2 C 0.51347(7) 0.83539(18) 0.40336(9) 0.0250(4) Uani 1 1 d . . . . .
H21_2 H 0.5143 0.8117 0.4438 0.030 Uiso 1 1 calc R U . . .
C22_2 C 0.50916(7) 0.96896(19) 0.40144(10) 0.0294(4) Uani 1 1 d . . . . .
H22A_2 H 0.5118 0.9963 0.3628 0.035 Uiso 1 1 calc R U . E 1
H22B_2 H 0.4781 0.9913 0.4094 0.035 Uiso 1 1 calc R U . E 1
C23A_2 C 0.54590(8) 1.0298(2) 0.44387(10) 0.0333(5) Uani 0.778(4) 1 d D . P F 1
H23A_2 H 0.5456 0.9966 0.4821 0.040 Uiso 0.778(4) 1 calc R U P F 1
H23B_2 H 0.5768 1.0147 0.4334 0.040 Uiso 0.778(4) 1 calc R U P F 1
C24A_2 C 0.53810(11) 1.1598(3) 0.44579(15) 0.0343(7) Uani 0.778(4) 1 d D . P F 1
H24A_2 H 0.5084 1.1747 0.4596 0.041 Uiso 0.778(4) 1 calc R U P F 1
H24B_2 H 0.5354 1.1916 0.4069 0.041 Uiso 0.778(4) 1 calc R U P F 1
C25A_2 C 0.57655(12) 1.2236(3) 0.48365(17) 0.0430(7) Uani 0.778(4) 1 d D . P F 1
H25A_2 H 0.5816 1.1858 0.5214 0.052 Uiso 0.778(4) 1 calc R U P F 1
H25B_2 H 0.5666 1.3050 0.4888 0.052 Uiso 0.778(4) 1 calc R U P F 1
C26A_2 C 0.62211(15) 1.2258(4) 0.4608(3) 0.0685(13) Uani 0.778(4) 1 d D . P F 1
H26A_2 H 0.6452 1.2687 0.4872 0.103 Uiso 0.778(4) 1 calc R U P F 1
H26B_2 H 0.6176 1.2643 0.4238 0.103 Uiso 0.778(4) 1 calc R U P F 1
H26C_2 H 0.6329 1.1456 0.4569 0.103 Uiso 0.778(4) 1 calc R U P F 1
C23B_2 C 0.54590(8) 1.0298(2) 0.44387(10) 0.0333(5) Uani 0.222(4) 1 d D . P F 2
H23C_2 H 0.5756 0.9879 0.4449 0.040 Uiso 0.222(4) 1 calc R U P F 2
H23D_2 H 0.5369 1.0236 0.4820 0.040 Uiso 0.222(4) 1 calc R U P F 2
C24B_2 C 0.5540(4) 1.1659(9) 0.4306(5) 0.0343(7) Uani 0.222(4) 1 d D . P F 2
H24C_2 H 0.5235 1.2034 0.4188 0.041 Uiso 0.222(4) 1 calc R U P F 2
H24D_2 H 0.5688 1.2045 0.4659 0.041 Uiso 0.222(4) 1 calc R U P F 2
C25B_2 C 0.5839(4) 1.1857(9) 0.3846(5) 0.0430(7) Uani 0.222(4) 1 d D . P F 2
H25C_2 H 0.5711 1.1385 0.3511 0.052 Uiso 0.222(4) 1 calc R U P F 2
H25D_2 H 0.6155 1.1564 0.3986 0.052 Uiso 0.222(4) 1 calc R U P F 2
C26B_2 C 0.5876(6) 1.3135(12) 0.3659(8) 0.0685(13) Uani 0.222(4) 1 d D . P F 2
H26D_2 H 0.6203 1.3355 0.3692 0.103 Uiso 0.222(4) 1 calc R U P F 2
H26E_2 H 0.5721 1.3643 0.3901 0.103 Uiso 0.222(4) 1 calc R U P F 2
H26F_2 H 0.5726 1.3219 0.3263 0.103 Uiso 0.222(4) 1 calc R U P F 2
C27_2 C 0.56149(8) 0.5726(2) 0.47742(11) 0.0359(5) Uani 1 1 d . . . . .
H27A_2 H 0.5500 0.5630 0.5140 0.043 Uiso 1 1 calc R U . . .
H27B_2 H 0.5875 0.5174 0.4771 0.043 Uiso 1 1 calc R U . . .
C28_2 C 0.52341(8) 0.5415(2) 0.43014(10) 0.0317(5) Uani 1 1 d . . . . .
H28A_2 H 0.5336 0.5562 0.3932 0.038 Uiso 1 1 calc R U . . .
H28B_2 H 0.5157 0.4577 0.4323 0.038 Uiso 1 1 calc R U . . .
N51 N 0.64772(7) 0.25148(17) 0.10010(9) 0.0344(4) Uani 1 1 d . . . . .
C52 C 0.61772(8) 0.1626(2) 0.09327(12) 0.0373(5) Uani 1 1 d . . . . .
H52 H 0.5855 0.1786 0.0902 0.045 Uiso 1 1 calc R U . . .
C53 C 0.63209(8) 0.0479(2) 0.09053(11) 0.0348(5) Uani 1 1 d . . . . .
H53 H 0.6100 -0.0135 0.0856 0.042 Uiso 1 1 calc R U . . .
C54 C 0.67932(7) 0.02323(19) 0.09505(10) 0.0287(4) Uani 1 1 d . . . . .
C55 C 0.70988(8) 0.1171(2) 0.10216(11) 0.0344(5) Uani 1 1 d . . . . .
H55 H 0.7423 0.1042 0.1055 0.041 Uiso 1 1 calc R U . . .
C56 C 0.69298(8) 0.2287(2) 0.10439(11) 0.0368(5) Uani 1 1 d . . . . .
H56 H 0.7143 0.2919 0.1092 0.044 Uiso 1 1 calc R U . . .
N61 N 0.72925(8) -0.32666(19) 0.08419(12) 0.0448(5) Uani 1 1 d . . . . .
C62 C 0.75285(8) -0.2346(2) 0.06947(11) 0.0362(5) Uani 1 1 d . . . . .
H62 H 0.7812 -0.2485 0.0559 0.043 Uiso 1 1 calc R U . . .
C63 C 0.73835(8) -0.1209(2) 0.07291(11) 0.0336(5) Uani 1 1 d . . . . .
H63 H 0.7566 -0.0587 0.0622 0.040 Uiso 1 1 calc R U . . .
C64 C 0.69672(8) -0.0977(2) 0.09215(11) 0.0322(5) Uani 1 1 d . . . . .
C65 C 0.67281(10) -0.1931(2) 0.10882(15) 0.0468(7) Uani 1 1 d . . . . .
H65 H 0.6447 -0.1820 0.1233 0.056 Uiso 1 1 calc R U . . .
C66 C 0.69006(11) -0.3042(2) 0.10426(17) 0.0540(8) Uani 1 1 d . . . . .
H66 H 0.6732 -0.3680 0.1160 0.065 Uiso 1 1 calc R U . . .

loop_
_atom_site_aniso_label
_atom_site_aniso_U_11
_atom_site_aniso_U_22
_atom_site_aniso_U_33
_atom_site_aniso_U_23
_atom_site_aniso_U_13
_atom_site_aniso_U_12
O11S 0.0476(11) 0.0338(10) 0.0579(13) -0.0100(9) -0.0097(9) -0.0042(8)
C11S 0.0580(18) 0.0587(18) 0.0484(17) -0.0038(14) -0.0043(13) 0.0245(15)
C11_1 0.0239(9) 0.0288(10) 0.0279(10) -0.0047(8) 0.0073(7) -0.0036(7)
C12_1 0.0190(8) 0.0328(10) 0.0288(11) -0.0036(8) 0.0062(7) -0.0013(7)
O12_1 0.0237(7) 0.0417(9) 0.0309(8) -0.0062(7) 0.0031(6) 0.0041(6)
C13_1 0.0211(9) 0.0313(10) 0.0232(10) -0.0032(8) 0.0067(7) -0.0049(7)
C14_1 0.0222(9) 0.0288(10) 0.0231(10) -0.0028(7) 0.0059(7) -0.0040(7)
C15_1 0.0217(9) 0.0302(10) 0.0230(10) -0.0019(7) 0.0056(7) -0.0056(7)
C16_1 0.0248(9) 0.0302(10) 0.0227(10) -0.0050(8) 0.0048(7) -0.0067(7)
O16_1 0.0265(7) 0.0355(8) 0.0249(8) -0.0090(6) 0.0039(6) -0.0060(6)
C17_1 0.0299(10) 0.0277(10) 0.0285(11) -0.0041(8) 0.0026(8) -0.0027(8)
O17_1 0.0359(9) 0.0259(8) 0.0480(10) -0.0060(7) 0.0125(7) -0.0003(6)
O18_1 0.0453(11) 0.0349(9) 0.0671(14) -0.0033(9) 0.0173(10) -0.0109(8)
C21_1 0.0201(9) 0.0315(10) 0.0275(10) -0.0037(8) 0.0049(7) -0.0041(7)
C22A_1 0.0301(10) 0.0329(11) 0.0321(11) 0.0018(9) 0.0012(8) -0.0107(8)
C23A_1 0.0380(15) 0.0396(15) 0.0348(16) -0.0034(12) -0.0014(11) -0.0113(12)
C24A_1 0.0377(15) 0.0384(15) 0.0374(17) -0.0089(13) 0.0039(12) -0.0123(12)
C25A_1 0.0392(19) 0.0426(18) 0.051(2) -0.0088(14) 0.0102(15) -0.0112(14)
C26A_1 0.051(2) 0.042(2) 0.055(3) -0.0064(16) 0.0155(18) -0.0109(15)
C22B_1 0.0301(10) 0.0329(11) 0.0321(11) 0.0018(9) 0.0012(8) -0.0107(8)
C23B_1 0.0380(15) 0.0396(15) 0.0348(16) -0.0034(12) -0.0014(11) -0.0113(12)
C24B_1 0.0377(15) 0.0384(15) 0.0374(17) -0.0089(13) 0.0039(12) -0.0123(12)
C25B_1 0.0392(19) 0.0426(18) 0.051(2) -0.0088(14) 0.0102(15) -0.0112(14)
C26B_1 0.051(2) 0.042(2) 0.055(3) -0.0064(16) 0.0155(18) -0.0109(15)
C27_1 0.0308(11) 0.0313(11) 0.0378(13) -0.0041(9) 0.0033(9) 0.0057(8)
C28_1 0.0302(11) 0.0408(13) 0.0384(13) -0.0072(10) -0.0010(9) 0.0142(9)
C11_2 0.0247(9) 0.0256(10) 0.0313(11) 0.0009(8) 0.0027(8) 0.0029(7)
C12_2 0.0199(9) 0.0277(10) 0.0303(11) -0.0057(8) 0.0021(7) 0.0013(7)
O12_2 0.0201(7) 0.0383(9) 0.0332(9) -0.0053(7) 0.0033(6) 0.0053(6)
C13_2 0.0198(8) 0.0236(9) 0.0271(10) -0.0033(7) 0.0018(7) -0.0006(7)
C14_2 0.0219(9) 0.0211(8) 0.0259(10) 0.0001(7) 0.0033(7) 0.0007(7)
C15_2 0.0218(9) 0.0224(9) 0.0250(10) 0.0006(7) 0.0029(7) 0.0023(7)
C16_2 0.0245(9) 0.0276(10) 0.0235(10) 0.0012(7) 0.0033(7) 0.0025(7)
O16_2 0.0309(8) 0.0374(9) 0.0258(8) 0.0079(6) 0.0044(6) 0.0049(6)
C17_2 0.0274(10) 0.0336(11) 0.0375(12) 0.0027(9) 0.0053(9) 0.0081(8)
O17_2 0.0616(13) 0.0393(10) 0.0516(12) -0.0021(9) -0.0254(10) 0.0148(9)
O18_2 0.0413(10) 0.0346(9) 0.0634(13) 0.0067(9) -0.0019(9) 0.0101(7)
C21_2 0.0230(9) 0.0304(10) 0.0224(9) 0.0011(7) 0.0058(7) 0.0044(7)
C22_2 0.0285(10) 0.0316(11) 0.0277(11) -0.0034(8) 0.0032(8) 0.0082(8)
C23A_2 0.0309(11) 0.0338(11) 0.0338(12) -0.0048(9) 0.0006(9) 0.0051(8)
C24A_2 0.0347(18) 0.0307(13) 0.0384(19) -0.0065(12) 0.0085(12) 0.0045(12)
C25A_2 0.0433(17) 0.0336(15) 0.051(2) -0.0056(14) 0.0046(14) 0.0011(13)
C26A_2 0.049(2) 0.066(3) 0.094(4) -0.021(3) 0.022(2) -0.0180(19)
C23B_2 0.0309(11) 0.0338(11) 0.0338(12) -0.0048(9) 0.0006(9) 0.0051(8)
C24B_2 0.0347(18) 0.0307(13) 0.0384(19) -0.0065(12) 0.0085(12) 0.0045(12)
C25B_2 0.0433(17) 0.0336(15) 0.051(2) -0.0056(14) 0.0046(14) 0.0011(13)
C26B_2 0.049(2) 0.066(3) 0.094(4) -0.021(3) 0.022(2) -0.0180(19)
C27_2 0.0292(11) 0.0412(13) 0.0367(13) 0.0163(10) 0.0030(9) 0.0036(9)
C28_2 0.0280(10) 0.0301(11) 0.0370(12) 0.0107(9) 0.0059(8) 0.0062(8)
N51 0.0354(10) 0.0282(9) 0.0385(11) -0.0028(8) 0.0025(8) 0.0005(7)
C52 0.0280(11) 0.0338(12) 0.0501(15) -0.0051(10) 0.0060(10) 0.0017(9)
C53 0.0261(10) 0.0295(11) 0.0500(14) -0.0054(10) 0.0099(9) -0.0037(8)
C54 0.0255(9) 0.0296(10) 0.0311(11) 0.0021(8) 0.0048(8) -0.0016(8)
C55 0.0249(10) 0.0333(11) 0.0433(14) 0.0043(9) -0.0002(9) -0.0033(8)
C56 0.0336(12) 0.0301(11) 0.0446(14) -0.0001(10) -0.0003(10) -0.0055(9)
N61 0.0424(12) 0.0330(11) 0.0619(16) 0.0004(10) 0.0173(11) 0.0036(9)
C62 0.0286(11) 0.0402(13) 0.0414(14) 0.0014(10) 0.0101(9) 0.0038(9)
C63 0.0244(10) 0.0373(12) 0.0392(13) 0.0042(9) 0.0054(9) -0.0004(8)
C64 0.0299(10) 0.0291(11) 0.0391(13) 0.0036(9) 0.0100(9) 0.0000(8)
C65 0.0406(14) 0.0306(12) 0.076(2) 0.0043(12) 0.0302(14) 0.0000(10)
C66 0.0510(17) 0.0317(13) 0.087(2) 0.0054(14) 0.0353(16) -0.0007(11)

loop_
_atom_type_symbol
_atom_type_description
_atom_type_scat_dispersion_real
_atom_type_scat_dispersion_imag
_atom_type_scat_source
C C 0.0033 0.0016 'International Tables Vol C Tables 4.2.6.8 and 6.1.1.4'
H H 0.0000 0.0000 'International Tables Vol C Tables 4.2.6.8 and 6.1.1.4'
N N 0.0061 0.0033 'International Tables Vol C Tables 4.2.6.8 and 6.1.1.4'
O O 0.0106 0.0060 'International Tables Vol C Tables 4.2.6.8 and 6.1.1.4'

loop_
_geom_angle_atom_site_label_1
_geom_angle_atom_site_label_2
_geom_angle_atom_site_label_3
_geom_angle
_geom_angle_site_symmetry_1
_geom_angle_site_symmetry_3
O21S C21S O21S 84.5(5) . 2_655
O21S C21S H21A 108.4 . .
O21S C21S H21A 148.2 2_655 .
O21S C21S H21B 111.5 . .
O21S C21S H21B 33.9 2_655 .
H21A C21S H21B 116.4 . .
O21S C21S H21C 104.3 . .
O21S C21S H21C 98.0 2_655 .
H21A C21S H21C 106.2 . .
H21B C21S H21C 109.2 . .
N31A C31A C32A 154.3(8) . .
C31A C32A H32A 109.5 . .
C31A C32A H32B 109.5 . .
H32A C32A H32B 109.5 . .
C31A C32A H32C 109.5 . .
H32A C32A H32C 109.5 . .
H32B C32A H32C 109.5 . .
N31B C31B C32B 170.6(12) . .
C31B C32B H32D 109.5 . .
C31B C32B H32E 109.5 . .
H32D C32B H32E 109.5 . .
C31B C32B H32F 109.5 . .
H32D C32B H32F 109.5 . .
H32E C32B H32F 109.5 . .
C11S O11S H11 106.4(19) . .
O11S C11S H11A 109.5 . .
O11S C11S H11B 109.5 . .
H11A C11S H11B 109.5 . .
O11S C11S H11C 109.5 . .
H11A C11S H11C 109.5 . .
H11B C11S H11C 109.5 . .
C12_1 C11_1 C16_1 119.41(19) . .
C12_1 C11_1 C17_1 120.43(19) . .
C16_1 C11_1 C17_1 120.11(19) . .
O12_1 C12_1 C11_1 118.91(19) . .
O12_1 C12_1 C13_1 119.59(19) . .
C11_1 C12_1 C13_1 121.4(2) . .
C12_1 O12_1 C27_1 115.62(16) . .
C14_1 C13_1 C12_1 117.55(19) . .
C14_1 C13_1 C21_1 123.29(19) . .
C12_1 C13_1 C21_1 119.12(19) . .
C13_1 C14_1 C15_1 122.98(19) . .
C13_1 C14_1 H14_1 118.5 . .
C15_1 C14_1 H14_1 118.5 . .
C14_1 C15_1 C16_1 117.64(19) . .
C14_1 C15_1 C21_2 122.90(19) . 2_655
C16_1 C15_1 C21_2 119.47(18) . 2_655
O16_1 C16_1 C11_1 118.49(18) . .
O16_1 C16_1 C15_1 120.36(19) . .
C11_1 C16_1 C15_1 120.95(19) . .
C16_1 O16_1 C28_2 116.74(17) . 2_655
O18_1 C17_1 O17_1 124.5(2) . .
O18_1 C17_1 C11_1 120.2(2) . .
O17_1 C17_1 C11_1 115.33(18) . .
C17_1 O17_1 H17_1 109.5 . .
C13_2 C21_1 C13_1 111.57(16) . .
C13_2 C21_1 C22A_1 112.22(18) . .
C13_1 C21_1 C22A_1 113.24(18) . .
C13_2 C21_1 H21_1 106.4 . .
C13_1 C21_1 H21_1 106.4 . .
C22A_1 C21_1 H21_1 106.4 . .
C21_1 C22A_1 C23A_1 113.2(2) . .
C21_1 C22A_1 H22A_1 108.9 . .
C23A_1 C22A_1 H22A_1 108.9 . .
C21_1 C22A_1 H22B_1 108.9 . .
C23A_1 C22A_1 H22B_1 108.9 . .
H22A_1 C22A_1 H22B_1 107.8 . .
C24A_1 C23A_1 C22A_1 114.5(3) . .
C24A_1 C23A_1 H23A_1 108.6 . .
C22A_1 C23A_1 H23A_1 108.6 . .
C24A_1 C23A_1 H23B_1 108.6 . .
C22A_1 C23A_1 H23B_1 108.6 . .
H23A_1 C23A_1 H23B_1 107.6 . .
C25A_1 C24A_1 C23A_1 112.5(3) . .
C25A_1 C24A_1 H24A_1 109.1 . .
C23A_1 C24A_1 H24A_1 109.1 . .
C25A_1 C24A_1 H24B_1 109.1 . .
C23A_1 C24A_1 H24B_1 109.1 . .
H24A_1 C24A_1 H24B_1 107.8 . .
C24A_1 C25A_1 C26A_1 112.9(3) . .
C24A_1 C25A_1 H25A_1 109.0 . .
C26A_1 C25A_1 H25A_1 109.0 . .
C24A_1 C25A_1 H25B_1 109.0 . .
C26A_1 C25A_1 H25B_1 109.0 . .
H25A_1 C25A_1 H25B_1 107.8 . .
C25A_1 C26A_1 H26A_1 109.5 . .
C25A_1 C26A_1 H26B_1 109.5 . .
H26A_1 C26A_1 H26B_1 109.5 . .
C25A_1 C26A_1 H26C_1 109.5 . .
H26A_1 C26A_1 H26C_1 109.5 . .
H26B_1 C26A_1 H26C_1 109.5 . .
C24B_1 C23B_1 H23C_1 109.3 . .
C24B_1 C23B_1 H23D_1 109.3 . .
H23C_1 C23B_1 H23D_1 108.0 . .
C25B_1 C24B_1 C23B_1 113.7(11) . .
C25B_1 C24B_1 H24C_1 108.8 . .
C23B_1 C24B_1 H24C_1 108.8 . .
C25B_1 C24B_1 H24D_1 108.8 . .
C23B_1 C24B_1 H24D_1 108.8 . .
H24C_1 C24B_1 H24D_1 107.7 . .
C24B_1 C25B_1 C26B_1 114.7(12) . .
C24B_1 C25B_1 H25C_1 108.6 . .
C26B_1 C25B_1 H25C_1 108.6 . .
C24B_1 C25B_1 H25D_1 108.6 . .
C26B_1 C25B_1 H25D_1 108.6 . .
H25C_1 C25B_1 H25D_1 107.6 . .
C25B_1 C26B_1 H26D_1 109.5 . .
C25B_1 C26B_1 H26E_1 109.5 . .
H26D_1 C26B_1 H26E_1 109.5 . .
C25B_1 C26B_1 H26F_1 109.5 . .
H26D_1 C26B_1 H26F_1 109.5 . .
H26E_1 C26B_1 H26F_1 109.5 . .
O12_1 C27_1 C28_1 109.3(2) . .
O12_1 C27_1 H27A_1 109.8 . .
C28_1 C27_1 H27A_1 109.8 . .
O12_1 C27_1 H27B_1 109.8 . .
C28_1 C27_1 H27B_1 109.8 . .
H27A_1 C27_1 H27B_1 108.3 . .
O12_2 C28_1 C27_1 113.70(19) . .
O12_2 C28_1 H28A_1 108.8 . .
C27_1 C28_1 H28A_1 108.8 . .
O12_2 C28_1 H28B_1 108.8 . .
C27_1 C28_1 H28B_1 108.8 . .
H28A_1 C28_1 H28B_1 107.7 . .
C12_2 C11_2 C16_2 119.63(19) . .
C12_2 C11_2 C17_2 119.97(19) . .
C16_2 C11_2 C17_2 120.4(2) . .
O12_2 C12_2 C11_2 118.87(19) . .
O12_2 C12_2 C13_2 119.77(19) . .
C11_2 C12_2 C13_2 121.29(18) . .
C12_2 O12_2 C28_1 114.86(17) . .
C12_2 C13_2 C14_2 117.18(19) . .
C12_2 C13_2 C21_1 121.46(18) . .
C14_2 C13_2 C21_1 121.36(18) . .
C15_2 C14_2 C13_2 122.91(19) . .
C15_2 C14_2 H14_2 118.5 . .
C13_2 C14_2 H14_2 118.5 . .
C16_2 C15_2 C14_2 117.80(18) . .
C16_2 C15_2 C21_2 120.85(18) . .
C14_2 C15_2 C21_2 121.34(18) . .
O16_2 C16_2 C11_2 119.30(19) . .
O16_2 C16_2 C15_2 119.62(18) . .
C11_2 C16_2 C15_2 121.08(19) . .
C16_2 O16_2 C27_2 114.40(18) . .
O18_2 C17_2 O17_2 124.2(2) . .
O18_2 C17_2 C11_2 123.1(2) . .
O17_2 C17_2 C11_2 112.7(2) . .
C17_2 O17_2 H17_2 109.5 . .
C15_1 C21_2 C15_2 110.36(16) 2_655 .
C15_1 C21_2 C22_2 113.50(17) 2_655 .
C15_2 C21_2 C22_2 112.10(17) . .
C15_1 C21_2 H21_2 106.8 2_655 .
C15_2 C21_2 H21_2 106.8 . .
C22_2 C21_2 H21_2 106.8 . .
C23A_2 C22_2 C21_2 112.97(18) . .
C23A_2 C22_2 H22A_2 109.0 . .
C21_2 C22_2 H22A_2 109.0 . .
C23A_2 C22_2 H22B_2 109.0 . .
C21_2 C22_2 H22B_2 109.0 . .
H22A_2 C22_2 H22B_2 107.8 . .
C24A_2 C23A_2 C22_2 112.2(2) . .
C24A_2 C23A_2 H23A_2 109.2 . .
C22_2 C23A_2 H23A_2 109.2 . .
C24A_2 C23A_2 H23B_2 109.2 . .
C22_2 C23A_2 H23B_2 109.2 . .
H23A_2 C23A_2 H23B_2 107.9 . .
C23A_2 C24A_2 C25A_2 113.1(3) . .
C23A_2 C24A_2 H24A_2 108.9 . .
C25A_2 C24A_2 H24A_2 109.0 . .
C23A_2 C24A_2 H24B_2 108.9 . .
C25A_2 C24A_2 H24B_2 109.0 . .
H24A_2 C24A_2 H24B_2 107.8 . .
C24A_2 C25A_2 C26A_2 113.8(3) . .
C24A_2 C25A_2 H25A_2 108.8 . .
C26A_2 C25A_2 H25A_2 108.8 . .
C24A_2 C25A_2 H25B_2 108.8 . .
C26A_2 C25A_2 H25B_2 108.8 . .
H25A_2 C25A_2 H25B_2 107.7 . .
C25A_2 C26A_2 H26A_2 109.5 . .
C25A_2 C26A_2 H26B_2 109.5 . .
H26A_2 C26A_2 H26B_2 109.5 . .
C25A_2 C26A_2 H26C_2 109.5 . .
H26A_2 C26A_2 H26C_2 109.5 . .
H26B_2 C26A_2 H26C_2 109.5 . .
C25B_2 C24B_2 H24C_2 108.8 . .
C25B_2 C24B_2 H24D_2 108.8 . .
H24C_2 C24B_2 H24D_2 107.7 . .
C24B_2 C25B_2 C26B_2 115.2(10) . .
C24B_2 C25B_2 H25C_2 108.5 . .
C26B_2 C25B_2 H25C_2 108.5 . .
C24B_2 C25B_2 H25D_2 108.5 . .
C26B_2 C25B_2 H25D_2 108.5 . .
H25C_2 C25B_2 H25D_2 107.5 . .
C25B_2 C26B_2 H26D_2 109.5 . .
C25B_2 C26B_2 H26E_2 109.5 . .
H26D_2 C26B_2 H26E_2 109.5 . .
C25B_2 C26B_2 H26F_2 109.5 . .
H26D_2 C26B_2 H26F_2 109.5 . .
H26E_2 C26B_2 H26F_2 109.5 . .
O16_2 C27_2 C28_2 113.72(18) . .
O16_2 C27_2 H27A_2 108.8 . .
C28_2 C27_2 H27A_2 108.8 . .
O16_2 C27_2 H27B_2 108.8 . .
C28_2 C27_2 H27B_2 108.8 . .
H27A_2 C27_2 H27B_2 107.7 . .
O16_1 C28_2 C27_2 109.1(2) 2_655 .
O16_1 C28_2 H28A_2 109.9 2_655 .
C27_2 C28_2 H28A_2 109.9 . .
O16_1 C28_2 H28B_2 109.9 2_655 .
C27_2 C28_2 H28B_2 109.9 . .
H28A_2 C28_2 H28B_2 108.3 . .
C56 N51 C52 118.8(2) . .
N51 C52 C53 122.1(2) . .
N51 C52 H52 119.0 . .
C53 C52 H52 119.0 . .
C52 C53 C54 119.5(2) . .
C52 C53 H53 120.3 . .
C54 C53 H53 120.3 . .
C55 C54 C53 117.4(2) . .
C55 C54 C64 120.7(2) . .
C53 C54 C64 121.9(2) . .
C56 C55 C54 119.7(2) . .
C56 C55 H55 120.1 . .
C54 C55 H55 120.1 . .
N51 C56 C55 122.4(2) . .
N51 C56 H56 118.8 . .
C55 C56 H56 118.8 . .
C66 N61 C62 116.7(2) . .
N61 C62 C63 123.7(2) . .
N61 C62 H62 118.2 . .
C63 C62 H62 118.2 . .
C62 C63 C64 119.6(2) . .
C62 C63 H63 120.2 . .
C64 C63 H63 120.2 . .
C65 C64 C63 116.7(2) . .
C65 C64 C54 122.0(2) . .
C63 C64 C54 121.2(2) . .
C66 C65 C64 119.8(2) . .
C66 C65 H65 120.1 . .
C64 C65 H65 120.1 . .
N61 C66 C65 123.5(2) . .
N61 C66 H66 118.3 . .
C65 C66 H66 118.3 . .

loop_
_geom_bond_atom_site_label_1
_geom_bond_atom_site_label_2
_geom_bond_distance
_geom_bond_site_symmetry_2
O21S C21S 1.463(4) .
C21S O21S 1.463(4) 2_655
C21S H21A 0.9616 .
C21S H21B 0.9218 .
C21S H21C 1.0393 .
N31A C31A 1.412(2) .
C31A C32A 1.509(2) .
C32A H32A 0.9800 .
C32A H32B 0.9800 .
C32A H32C 0.9800 .
N31B C31B 1.3954(19) .
C31B C32B 1.5016(19) .
C32B H32D 0.9800 .
C32B H32E 0.9800 .
C32B H32F 0.9800 .
O11S C11S 1.392(4) .
O11S H11 1.06(4) .
C11S H11A 0.9800 .
C11S H11B 0.9800 .
C11S H11C 0.9800 .
C11_1 C12_1 1.389(3) .
C11_1 C16_1 1.400(3) .
C11_1 C17_1 1.503(3) .
C12_1 O12_1 1.384(3) .
C12_1 C13_1 1.403(3) .
O12_1 C27_1 1.434(3) .
C13_1 C14_1 1.394(3) .
C13_1 C21_1 1.525(3) .
C14_1 C15_1 1.397(3) .
C14_1 H14_1 0.9500 .
C15_1 C16_1 1.405(3) .
C15_1 C21_2 1.518(3) 2_655
C16_1 O16_1 1.378(2) .
O16_1 C28_2 1.445(3) 2_655
C17_1 O18_1 1.224(3) .
C17_1 O17_1 1.288(3) .
O17_1 H17_1 0.8400 .
C21_1 C13_2 1.521(3) .
C21_1 C22A_1 1.538(3) .
C21_1 H21_1 1.0000 .
C22A_1 C23A_1 1.538(4) .
C22A_1 H22A_1 0.9900 .
C22A_1 H22B_1 0.9900 .
C23A_1 C24A_1 1.526(4) .
C23A_1 H23A_1 0.9900 .
C23A_1 H23B_1 0.9900 .
C24A_1 C25A_1 1.520(4) .
C24A_1 H24A_1 0.9900 .
C24A_1 H24B_1 0.9900 .
C25A_1 C26A_1 1.550(5) .
C25A_1 H25A_1 0.9900 .
C25A_1 H25B_1 0.9900 .
C26A_1 H26A_1 0.9800 .
C26A_1 H26B_1 0.9800 .
C26A_1 H26C_1 0.9800 .
C23B_1 C24B_1 1.532(13) .
C23B_1 H23C_1 0.9900 .
C23B_1 H23D_1 0.9900 .
C24B_1 C25B_1 1.521(14) .
C24B_1 H24C_1 0.9900 .
C24B_1 H24D_1 0.9900 .
C25B_1 C26B_1 1.531(15) .
C25B_1 H25C_1 0.9900 .
C25B_1 H25D_1 0.9900 .
C26B_1 H26D_1 0.9800 .
C26B_1 H26E_1 0.9800 .
C26B_1 H26F_1 0.9800 .
C27_1 C28_1 1.502(3) .
C27_1 H27A_1 0.9900 .
C27_1 H27B_1 0.9900 .
C28_1 O12_2 1.452(3) .
C28_1 H28A_1 0.9900 .
C28_1 H28B_1 0.9900 .
C11_2 C12_2 1.393(3) .
C11_2 C16_2 1.395(3) .
C11_2 C17_2 1.515(3) .
C12_2 O12_2 1.391(2) .
C12_2 C13_2 1.401(3) .
C13_2 C14_2 1.405(3) .
C14_2 C15_2 1.397(3) .
C14_2 H14_2 0.9500 .
C15_2 C16_2 1.396(3) .
C15_2 C21_2 1.526(3) .
C16_2 O16_2 1.387(3) .
O16_2 C27_2 1.447(3) .
C17_2 O18_2 1.211(3) .
C17_2 O17_2 1.293(3) .
O17_2 H17_2 0.8400 .
C21_2 C15_1 1.518(3) 2_655
C21_2 C22_2 1.535(3) .
C21_2 H21_2 1.0000 .
C22_2 C23A_2 1.524(3) .
C22_2 H22A_2 0.9900 .
C22_2 H22B_2 0.9900 .
C23A_2 C24A_2 1.509(4) .
C23A_2 H23A_2 0.9900 .
C23A_2 H23B_2 0.9900 .
C24A_2 C25A_2 1.514(5) .
C24A_2 H24A_2 0.9900 .
C24A_2 H24B_2 0.9900 .
C25A_2 C26A_2 1.516(5) .
C25A_2 H25A_2 0.9900 .
C25A_2 H25B_2 0.9900 .
C26A_2 H26A_2 0.9800 .
C26A_2 H26B_2 0.9800 .
C26A_2 H26C_2 0.9800 .
C24B_2 C25B_2 1.526(13) .
C24B_2 H24C_2 0.9900 .
C24B_2 H24D_2 0.9900 .
C25B_2 C26B_2 1.540(14) .
C25B_2 H25C_2 0.9900 .
C25B_2 H25D_2 0.9900 .
C26B_2 H26D_2 0.9800 .
C26B_2 H26E_2 0.9800 .
C26B_2 H26F_2 0.9800 .
C27_2 C28_2 1.498(3) .
C27_2 H27A_2 0.9900 .
C27_2 H27B_2 0.9900 .
C28_2 O16_1 1.444(3) 2_655
C28_2 H28A_2 0.9900 .
C28_2 H28B_2 0.9900 .
N51 C56 1.336(3) .
N51 C52 1.337(3) .
C52 C53 1.384(3) .
C52 H52 0.9500 .
C53 C54 1.396(3) .
C53 H53 0.9500 .
C54 C55 1.392(3) .
C54 C64 1.482(3) .
C55 C56 1.374(3) .
C55 H55 0.9500 .
C56 H56 0.9500 .
N61 C66 1.335(3) .
N61 C62 1.337(3) .
C62 C63 1.376(3) .
C62 H62 0.9500 .
C63 C64 1.392(3) .
C63 H63 0.9500 .
C64 C65 1.389(3) .
C65 C66 1.379(4) .
C65 H65 0.9500 .
C66 H66 0.9500 .

loop_
_geom_hbond_atom_site_label_D
_geom_hbond_atom_site_label_H
_geom_hbond_atom_site_label_A
_geom_hbond_distance_DH
_geom_hbond_distance_HA
_geom_hbond_distance_DA
_geom_hbond_angle_DHA
_geom_hbond_site_symmetry_A
O17_1 H17_1 N51 0.84 1.71 2.544(3) 171.8 .
O11S H11 N61 1.06(4) 1.66(4) 2.715(3) 173(3) .
O17_2 H17_2 O11S 0.84 1.74 2.575(3) 169.7 6_556

loop_
_geom_torsion_atom_site_label_1
_geom_torsion_atom_site_label_2
_geom_torsion_atom_site_label_3
_geom_torsion_atom_site_label_4
_geom_torsion
_geom_torsion_site_symmetry_1
_geom_torsion_site_symmetry_4
C16_1 C11_1 C12_1 O12_1 -175.08(18) . .
C17_1 C11_1 C12_1 O12_1 7.6(3) . .
C16_1 C11_1 C12_1 C13_1 1.7(3) . .
C17_1 C11_1 C12_1 C13_1 -175.62(19) . .
C11_1 C12_1 O12_1 C27_1 -94.0(2) . .
C13_1 C12_1 O12_1 C27_1 89.1(2) . .
O12_1 C12_1 C13_1 C14_1 176.77(18) . .
C11_1 C12_1 C13_1 C14_1 0.0(3) . .
O12_1 C12_1 C13_1 C21_1 -1.0(3) . .
C11_1 C12_1 C13_1 C21_1 -177.83(18) . .
C12_1 C13_1 C14_1 C15_1 -1.6(3) . .
C21_1 C13_1 C14_1 C15_1 176.06(18) . .
C13_1 C14_1 C15_1 C16_1 1.5(3) . .
C13_1 C14_1 C15_1 C21_2 -178.16(18) . 2_655
C12_1 C11_1 C16_1 O16_1 173.05(18) . .
C17_1 C11_1 C16_1 O16_1 -9.6(3) . .
C12_1 C11_1 C16_1 C15_1 -1.9(3) . .
C17_1 C11_1 C16_1 C15_1 175.50(19) . .
C14_1 C15_1 C16_1 O16_1 -174.54(17) . .
C21_2 C15_1 C16_1 O16_1 5.2(3) 2_655 .
C14_1 C15_1 C16_1 C11_1 0.3(3) . .
C21_2 C15_1 C16_1 C11_1 179.97(18) 2_655 .
C11_1 C16_1 O16_1 C28_2 94.0(2) . 2_655
C15_1 C16_1 O16_1 C28_2 -91.0(2) . 2_655
C12_1 C11_1 C17_1 O18_1 107.7(3) . .
C16_1 C11_1 C17_1 O18_1 -69.6(3) . .
C12_1 C11_1 C17_1 O17_1 -72.3(3) . .
C16_1 C11_1 C17_1 O17_1 110.4(2) . .
C14_1 C13_1 C21_1 C13_2 97.7(2) . .
C12_1 C13_1 C21_1 C13_2 -84.6(2) . .
C14_1 C13_1 C21_1 C22A_1 -30.1(3) . .
C12_1 C13_1 C21_1 C22A_1 147.62(19) . .
C13_2 C21_1 C22A_1 C23A_1 52.5(3) . .
C13_1 C21_1 C22A_1 C23A_1 179.9(2) . .
C21_1 C22A_1 C23A_1 C24A_1 163.8(2) . .
C22A_1 C23A_1 C24A_1 C25A_1 -79.9(3) . .
C23A_1 C24A_1 C25A_1 C26A_1 -178.4(3) . .
C23B_1 C24B_1 C25B_1 C26B_1 -173.3(14) . .
C12_1 O12_1 C27_1 C28_1 -138.10(19) . .
O12_1 C27_1 C28_1 O12_2 64.6(2) . .
C16_2 C11_2 C12_2 O12_2 -179.15(19) . .
C17_2 C11_2 C12_2 O12_2 1.8(3) . .
C16_2 C11_2 C12_2 C13_2 3.8(3) . .
C17_2 C11_2 C12_2 C13_2 -175.3(2) . .
C11_2 C12_2 O12_2 C28_1 82.2(2) . .
C13_2 C12_2 O12_2 C28_1 -100.6(2) . .
C27_1 C28_1 O12_2 C12_2 51.9(3) . .
O12_2 C12_2 C13_2 C14_2 179.41(18) . .
C11_2 C12_2 C13_2 C14_2 -3.5(3) . .
O12_2 C12_2 C13_2 C21_1 -1.2(3) . .
C11_2 C12_2 C13_2 C21_1 175.86(19) . .
C13_1 C21_1 C13_2 C12_2 108.4(2) . .
C22A_1 C21_1 C13_2 C12_2 -123.3(2) . .
C13_1 C21_1 C13_2 C14_2 -72.3(2) . .
C22A_1 C21_1 C13_2 C14_2 56.0(2) . .
C12_2 C13_2 C14_2 C15_2 1.0(3) . .
C21_1 C13_2 C14_2 C15_2 -178.40(18) . .
C13_2 C14_2 C15_2 C16_2 1.3(3) . .
C13_2 C14_2 C15_2 C21_2 -177.88(18) . .
C12_2 C11_2 C16_2 O16_2 179.21(19) . .
C17_2 C11_2 C16_2 O16_2 -1.7(3) . .
C12_2 C11_2 C16_2 C15_2 -1.4(3) . .
C17_2 C11_2 C16_2 C15_2 177.7(2) . .
C14_2 C15_2 C16_2 O16_2 178.33(18) . .
C21_2 C15_2 C16_2 O16_2 -2.5(3) . .
C14_2 C15_2 C16_2 C11_2 -1.1(3) . .
C21_2 C15_2 C16_2 C11_2 178.07(19) . .
C11_2 C16_2 O16_2 C27_2 -76.5(2) . .
C15_2 C16_2 O16_2 C27_2 104.1(2) . .
C12_2 C11_2 C17_2 O18_2 -82.8(3) . .
C16_2 C11_2 C17_2 O18_2 98.1(3) . .
C12_2 C11_2 C17_2 O17_2 96.2(3) . .
C16_2 C11_2 C17_2 O17_2 -82.9(3) . .
C16_2 C15_2 C21_2 C15_1 -107.2(2) . 2_655
C14_2 C15_2 C21_2 C15_1 71.9(2) . 2_655
C16_2 C15_2 C21_2 C22_2 125.2(2) . .
C14_2 C15_2 C21_2 C22_2 -55.7(3) . .
C15_1 C21_2 C22_2 C23A_2 169.77(18) 2_655 .
C15_2 C21_2 C22_2 C23A_2 -64.3(2) . .
C21_2 C22_2 C23A_2 C24A_2 -173.9(2) . .
C22_2 C23A_2 C24A_2 C25A_2 -174.7(3) . .
C23A_2 C24A_2 C25A_2 C26A_2 69.2(4) . .
C16_2 O16_2 C27_2 C28_2 -48.7(3) . .
O16_2 C27_2 C28_2 O16_1 -66.0(2) . 2_655
C56 N51 C52 C53 0.0(4) . .
N51 C52 C53 C54 0.1(4) . .
C52 C53 C54 C55 -0.1(4) . .
C52 C53 C54 C64 -179.7(2) . .
C53 C54 C55 C56 -0.1(4) . .
C64 C54 C55 C56 179.6(2) . .
C52 N51 C56 C55 -0.1(4) . .
C54 C55 C56 N51 0.2(4) . .
C66 N61 C62 C63 -1.4(4) . .
N61 C62 C63 C64 -0.6(4) . .
C62 C63 C64 C65 2.2(4) . .
C62 C63 C64 C54 -178.4(2) . .
C55 C54 C64 C65 152.2(3) . .
C53 C54 C64 C65 -28.1(4) . .
C55 C54 C64 C63 -27.2(4) . .
C53 C54 C64 C63 152.5(3) . .
C63 C64 C65 C66 -1.8(5) . .
C54 C64 C65 C66 178.8(3) . .
C62 N61 C66 C65 1.8(5) . .
C64 C65 C66 N61 -0.2(6) . .
